data_9008017
loop_
_publ_author_name
'Pauling, L.'
'Weinbaum, S.'

_publ_section_title
;
 The crystal structure of enargite, Cu3AsS4
 Locality: Philippine Islands
;
_journal_name_full 'Zeitschrift fur Kristallographie'
_journal_page_first 48
_journal_page_last 53
_journal_volume 88
_journal_year 1934
_chemical_formula_sum 'As Cu3 S4'
_chemical_name_mineral Enargite
_space_group_IT_number 31
_symmetry_space_group_name_Hall 'P 2bc -2bc'
_symmetry_space_group_name_H-M 'P n m 21'
_cell_angle_alpha 90
_cell_angle_beta 90
_cell_angle_gamma 90
_cell_length_a 6.46
_cell_length_b 7.43
_cell_length_c 6.18
_cell_formula_units_Z 2
_cell_volume 296.626
_exptl_crystal_density_diffrn 4.409
_cod_original_formula_sum 'Cu3 As S4'
_cod_database_code 9008017

loop_
_symmetry_equiv_pos_as_xyz
x,y,z
-x,1/2+y,1/2+z
x,-y,z
-x,1/2-y,1/2+z

loop_
_atom_site_label
_atom_site_fract_x
_atom_site_fract_y
_atom_site_fract_z
Cu1 0.16500 0.00000 0.50000
Cu2 0.33300 0.24500 0.99000
As 0.82000 0.00000 0.00000
S1 0.83000 0.00000 0.36000
S2 0.14000 0.00000 0.87500
S3 0.33000 0.25500 0.36700

_cod_duplicate_entry 1011011
